data_8103323
loop_
_publ_author_name
'Owen J. Curnow'
'Kazumi Tsuruta'

_publ_section_title
;
 Crystal structure of 3-(phenylthio)indene, C15H12S
;
_journal_issue 2
_journal_name_full 'Zeitschrift f\"ur Kristallographie - New Crystal Structures'
_journal_page_first 127
_journal_volume 227
_journal_year 2012
_chemical_formula_moiety 'C15 H12 S'
_chemical_formula_sum 'C15 H12 S'
_chemical_formula_weight 224.31
_chemical_name_systematic
;
3-(phenylthio)indene
;
_space_group_IT_number 19
_symmetry_cell_setting orthorhombic
_symmetry_space_group_name_Hall 'P 2ac 2ab'
_symmetry_space_group_name_H-M 'P 21 21 21'
_atom_sites_solution_hydrogens geom
_atom_sites_solution_primary direct
_atom_sites_solution_secondary difmap
_audit_creation_method SHELXL-97
_cell_angle_alpha 90.00
_cell_angle_beta 90.00
_cell_angle_gamma 90.00
_cell_formula_units_Z 4
_cell_length_a 5.8138(6)
_cell_length_b 11.4314(10)
_cell_length_c 17.158(2)
_cell_measurement_reflns_used 859
_cell_measurement_temperature 296(2)
_cell_measurement_theta_max 30.80
_cell_measurement_theta_min 3.70
_cell_volume 1140.3(2)
_computing_cell_refinement APEXII
_computing_data_collection 'APEXII [5]'
_computing_data_reduction 'SAINT [5]'
_computing_molecular_graphics SHELXTL
_computing_publication_material SHELXTL
_computing_structure_refinement SHELXTL
_computing_structure_solution 'SHELXTL [6]'
_diffrn_ambient_temperature 296(2)
_diffrn_measured_fraction_theta_full 1.000
_diffrn_measured_fraction_theta_max 0.927
_diffrn_measurement_device_type 'APEX-II CCD area detector'
_diffrn_measurement_method 'phi and omega scans'
_diffrn_radiation_monochromator graphite
_diffrn_radiation_source 'fine-focus sealed tube'
_diffrn_radiation_type MoK\a
_diffrn_radiation_wavelength 0.71073
_diffrn_reflns_av_R_equivalents 0.0700
_diffrn_reflns_av_sigmaI/netI 0.0581
_diffrn_reflns_limit_h_max 6
_diffrn_reflns_limit_h_min -8
_diffrn_reflns_limit_k_max 15
_diffrn_reflns_limit_k_min -16
_diffrn_reflns_limit_l_max 25
_diffrn_reflns_limit_l_min -23
_diffrn_reflns_number 9608
_diffrn_reflns_theta_full 25.00
_diffrn_reflns_theta_max 31.67
_diffrn_reflns_theta_min 2.14
_exptl_absorpt_coefficient_mu 0.250
_exptl_absorpt_correction_T_max 0.9635
_exptl_absorpt_correction_T_min 0.8853
_exptl_absorpt_correction_type multi-scan
_exptl_absorpt_process_details 'SADABS [5]'
_exptl_crystal_colour colourless
_exptl_crystal_density_diffrn 1.307
_exptl_crystal_density_method 'not measured'
_exptl_crystal_description Block
_exptl_crystal_F_000 472
_exptl_crystal_size_max 0.50
_exptl_crystal_size_mid 0.20
_exptl_crystal_size_min 0.15
_refine_diff_density_max 0.462
_refine_diff_density_min -0.277
_refine_diff_density_rms 0.061
_refine_ls_abs_structure_details 'Flack H D (1983), Acta Cryst. A39, 876-881'
_refine_ls_abs_structure_Flack 0.01(8)
_refine_ls_extinction_method none
_refine_ls_goodness_of_fit_ref 1.254
_refine_ls_hydrogen_treatment constr
_refine_ls_matrix_type full
_refine_ls_number_parameters 145
_refine_ls_number_reflns 3449
_refine_ls_number_restraints 0
_refine_ls_restrained_S_all 1.254
_refine_ls_R_factor_all 0.0496
_refine_ls_R_factor_gt 0.0414
_refine_ls_shift/su_max 0.000
_refine_ls_shift/su_mean 0.000
_refine_ls_structure_factor_coef Fsqd
_refine_ls_weighting_details 'calc w=1/[\s^2^(Fo^2^)+(0.0472P)^2^+0.0000P] where P=(Fo^2^+2Fc^2^)/3'
_refine_ls_weighting_scheme calc
_refine_ls_wR_factor_gt 0.1003
_refine_ls_wR_factor_ref 0.1147
_reflns_number_gt 3027
_reflns_number_total 3449
_reflns_threshold_expression >2sigma(I)
_cod_data_source_file 1267-3660.cff
_cod_data_source_block kt57a
_cod_depositor_comments
;
The following automatic conversions were performed:

'_symmetry_cell_setting' value 'Orthorhombic' changed to
'orthorhombic' according to
/home/saulius/struct/CIF-dictionaries/cif_core.dic dictionary named
'cif_core.dic' version 2.4.1 from 2010-06-29.

Automatic conversion script
Id: cif_fix_values 1891 2012-01-12 08:04:46Z andrius 
;
_cod_original_sg_symbol_H-M P2(1)2(1)2(1)
_cod_database_code 8103323

loop_
_symmetry_equiv_pos_as_xyz
'x, y, z'
'-x+1/2, -y, z+1/2'
'-x, y+1/2, -z+1/2'
'x+1/2, -y+1/2, -z'

loop_
_atom_site_label
_atom_site_type_symbol
_atom_site_fract_x
_atom_site_fract_y
_atom_site_fract_z
_atom_site_U_iso_or_equiv
_atom_site_adp_type
_atom_site_occupancy
_atom_site_symmetry_multiplicity
_atom_site_calc_flag
_atom_site_refinement_flags
S1 S 0.45331(9) -0.12617(4) 0.03897(2) 0.02454(13) Uani 1 1 d .
C1 C 0.9659(3) -0.11151(16) 0.19715(10) 0.0224(4) Uani 1 1 d .
H8 H 1.1203 -0.0837 0.1865 0.027 Uiso 1 1 calc R
H1 H 0.9731 -0.1734 0.2357 0.027 Uiso 1 1 calc R
C2 C 0.8495(3) -0.15243(16) 0.12419(10) 0.0225(4) Uani 1 1 d .
H2 H 0.9042 -0.2123 0.0925 0.027 Uiso 1 1 calc R
C3 C 0.6575(3) -0.09207(15) 0.11049(9) 0.0183(3) Uani 1 1 d .
C4 C 0.4581(3) 0.08022(16) 0.18357(10) 0.0209(4) Uani 1 1 d .
H4 H 0.3356 0.0874 0.1491 0.025 Uiso 1 1 calc R
C5 C 0.4765(3) 0.15286(17) 0.24838(11) 0.0248(4) Uani 1 1 d .
H5 H 0.3652 0.2097 0.2573 0.030 Uiso 1 1 calc R
C6 C 0.6587(4) 0.14129(17) 0.29965(10) 0.0262(4) Uani 1 1 d .
H6 H 0.6674 0.1904 0.3428 0.031 Uiso 1 1 calc R
C7 C 0.8295(3) 0.05743(17) 0.28790(9) 0.0223(4) Uani 1 1 d .
H7 H 0.9514 0.0499 0.3226 0.027 Uiso 1 1 calc R
C8 C 0.8128(3) -0.01382(15) 0.22365(9) 0.0176(3) Uani 1 1 d .
C9 C 0.6275(3) -0.00308(15) 0.17200(9) 0.0171(3) Uani 1 1 d .
C10 C 0.4256(3) 0.00640(17) -0.01483(9) 0.0209(4) Uani 1 1 d .
C11 C 0.2261(3) 0.02001(19) -0.05893(10) 0.0264(4) Uani 1 1 d .
H11 H 0.1107 -0.0362 -0.0568 0.032 Uiso 1 1 calc R
C12 C 0.2002(4) 0.1171(2) -0.10582(11) 0.0295(4) Uani 1 1 d .
H12 H 0.0685 0.1253 -0.1361 0.035 Uiso 1 1 calc R
C13 C 0.3678(4) 0.20188(19) -0.10811(11) 0.0289(4) Uani 1 1 d .
H13 H 0.3492 0.2674 -0.1396 0.035 Uiso 1 1 calc R
C14 C 0.5644(4) 0.18938(17) -0.06334(10) 0.0256(4) Uani 1 1 d .
H14 H 0.6770 0.2472 -0.0643 0.031 Uiso 1 1 calc R
C15 C 0.5942(3) 0.09080(17) -0.01697(10) 0.0224(4) Uani 1 1 d .
H15 H 0.7275 0.0819 0.0124 0.027 Uiso 1 1 calc R

loop_
_atom_site_aniso_label
_atom_site_aniso_U_11
_atom_site_aniso_U_22
_atom_site_aniso_U_33
_atom_site_aniso_U_23
_atom_site_aniso_U_13
_atom_site_aniso_U_12
S1 0.0317(3) 0.0241(2) 0.01778(19) -0.00175(16) -0.00440(17) -0.0067(2)
C1 0.0193(8) 0.0231(9) 0.0247(8) 0.0008(7) 0.0003(7) 0.0000(8)
C2 0.0268(10) 0.0198(9) 0.0209(8) -0.0032(6) 0.0056(7) -0.0004(8)
C3 0.0231(9) 0.0190(8) 0.0127(7) 0.0006(6) -0.0031(6) -0.0064(7)
C4 0.0206(9) 0.0214(8) 0.0206(8) 0.0005(6) 0.0015(7) -0.0005(8)
C5 0.0252(9) 0.0220(9) 0.0270(9) -0.0043(7) 0.0083(8) 0.0006(8)
C6 0.0329(11) 0.0271(10) 0.0186(8) -0.0092(7) 0.0057(7) -0.0056(9)
C7 0.0248(9) 0.0266(10) 0.0154(7) -0.0015(6) -0.0032(7) -0.0064(8)
C8 0.0192(8) 0.0168(8) 0.0169(7) -0.0002(6) 0.0017(6) -0.0035(7)
C9 0.0212(9) 0.0166(8) 0.0136(7) 0.0007(6) 0.0018(6) -0.0033(7)
C10 0.0236(9) 0.0272(9) 0.0119(7) -0.0016(6) 0.0021(7) 0.0021(8)
C11 0.0206(9) 0.0376(11) 0.0210(8) -0.0043(8) 0.0004(7) 0.0008(8)
C12 0.0250(10) 0.0431(12) 0.0205(8) -0.0027(8) -0.0048(7) 0.0120(10)
C13 0.0376(11) 0.0317(11) 0.0175(8) 0.0028(7) 0.0018(8) 0.0117(9)
C14 0.0318(10) 0.0264(9) 0.0185(8) 0.0027(7) 0.0034(8) -0.0007(9)
C15 0.0217(9) 0.0303(10) 0.0153(7) -0.0005(7) -0.0008(6) 0.0004(8)

loop_
_atom_type_symbol
_atom_type_description
_atom_type_scat_dispersion_real
_atom_type_scat_dispersion_imag
_atom_type_scat_source
C C 0.0033 0.0016 'International Tables Vol C Tables 4.2.6.8 and 6.1.1.4'
H H 0.0000 0.0000 'International Tables Vol C Tables 4.2.6.8 and 6.1.1.4'
S S 0.1246 0.1234 'International Tables Vol C Tables 4.2.6.8 and 6.1.1.4'

loop_
_geom_angle_atom_site_label_1
_geom_angle_atom_site_label_2
_geom_angle_atom_site_label_3
_geom_angle
C3 S1 C10 103.60(8)
C2 C1 C8 102.60(15)
C2 C1 H8 111.2
C8 C1 H8 111.2
C2 C1 H1 111.2
C8 C1 H1 111.2
H8 C1 H1 109.2
C3 C2 C1 111.34(16)
C3 C2 H2 124.3
C1 C2 H2 124.3
C2 C3 C9 109.24(15)
C2 C3 S1 125.17(14)
C9 C3 S1 125.04(14)
C9 C4 C5 118.04(18)
C9 C4 H4 121.0
C5 C4 H4 121.0
C6 C5 C4 120.68(17)
C6 C5 H5 119.7
C4 C5 H5 119.7
C5 C6 C7 121.24(16)
C5 C6 H6 119.4
C7 C6 H6 119.4
C8 C7 C6 118.25(18)
C8 C7 H7 120.9
C6 C7 H7 120.9
C7 C8 C9 120.66(17)
C7 C8 C1 130.05(17)
C9 C8 C1 109.28(14)
C4 C9 C8 121.13(15)
C4 C9 C3 131.35(17)
C8 C9 C3 107.52(15)
C15 C10 C11 120.02(18)
C15 C10 S1 123.07(14)
C11 C10 S1 116.85(15)
C12 C11 C10 119.82(19)
C12 C11 H11 120.1
C10 C11 H11 120.1
C13 C12 C11 120.45(18)
C13 C12 H12 119.8
C11 C12 H12 119.8
C12 C13 C14 119.78(18)
C12 C13 H13 120.1
C14 C13 H13 120.1
C13 C14 C15 120.27(19)
C13 C14 H14 119.9
C15 C14 H14 119.9
C10 C15 C14 119.65(17)
C10 C15 H15 120.2
C14 C15 H15 120.2

loop_
_geom_bond_atom_site_label_1
_geom_bond_atom_site_label_2
_geom_bond_distance
S1 C3 1.7513(17)
S1 C10 1.7817(19)
C1 C2 1.498(2)
C1 C8 1.499(2)
C1 H8 0.9700
C1 H1 0.9700
C2 C3 1.333(3)
C2 H2 0.9300
C3 C9 1.476(2)
C4 C9 1.384(3)
C4 C5 1.392(2)
C4 H4 0.9300
C5 C6 1.383(3)
C5 H5 0.9300
C6 C7 1.395(3)
C6 H6 0.9300
C7 C8 1.374(2)
C7 H7 0.9300
C8 C9 1.400(2)
C10 C15 1.376(3)
C10 C11 1.394(3)
C11 C12 1.379(3)
C11 H11 0.9300
C12 C13 1.374(3)
C12 H12 0.9300
C13 C14 1.385(3)
C13 H13 0.9300
C14 C15 1.390(3)
C14 H14 0.9300
C15 H15 0.9300

loop_
_geom_torsion_atom_site_label_1
_geom_torsion_atom_site_label_2
_geom_torsion_atom_site_label_3
_geom_torsion_atom_site_label_4
_geom_torsion
C8 C1 C2 C3 -1.42(19)
C1 C2 C3 C9 1.0(2)
C1 C2 C3 S1 -170.81(13)
C10 S1 C3 C2 -126.43(16)
C10 S1 C3 C9 62.99(16)
C9 C4 C5 C6 -0.3(3)
C4 C5 C6 C7 0.4(3)
C5 C6 C7 C8 0.1(3)
C6 C7 C8 C9 -0.7(3)
C6 C7 C8 C1 -178.81(17)
C2 C1 C8 C7 179.53(18)
C2 C1 C8 C9 1.28(18)
C5 C4 C9 C8 -0.3(3)
C5 C4 C9 C3 179.74(18)
C7 C8 C9 C4 0.8(3)
C1 C8 C9 C4 179.28(15)
C7 C8 C9 C3 -179.20(16)
C1 C8 C9 C3 -0.76(19)
C2 C3 C9 C4 179.79(18)
S1 C3 C9 C4 -8.4(3)
C2 C3 C9 C8 -0.2(2)
S1 C3 C9 C8 171.69(12)
C3 S1 C10 C15 23.21(17)
C3 S1 C10 C11 -159.76(13)
C15 C10 C11 C12 1.2(3)
S1 C10 C11 C12 -175.89(14)
C10 C11 C12 C13 -1.4(3)
C11 C12 C13 C14 0.3(3)
C12 C13 C14 C15 0.9(3)
C11 C10 C15 C14 -0.1(3)
S1 C10 C15 C14 176.89(14)
C13 C14 C15 C10 -1.0(3)
